data_1515826
loop_
_publ_author_name
'Matsuda, Ryotaro'
'Tsujino, Takashi'
'Sato, Hiroshi'
'Kubota, Yoshiki'
'Morishige, Kunimitsu'
'Takata, Masaki'
'Kitagawa, Susumu'

_publ_section_title
;
 Temperature responsive channel uniformity impacts on highly
 guest-selective adsorption in a porous coordination polymer
;
_journal_issue 3
_journal_name_full 'Chemical Science'
_journal_page_first 315
_journal_paper_doi 10.1039/c0sc00272k
_journal_volume 1
_journal_year 2010
_chemical_formula_iupac 'C11 H6 Cu N3 O4'
_chemical_formula_moiety 'C11 H6 Cu N3 O4'
_chemical_formula_structural 'C11 H6 Cu N3 O4'
_chemical_formula_sum 'C11 H6 Cu N3 O4'
_chemical_formula_weight 307.73
_chemical_name_common 'coordination pillared layer strcuture'
_chemical_name_systematic
;
coordination pillared layer strcuture
;
_space_group_crystal_system monoclinic
_space_group_IT_number 14
_space_group_name_H-M_alt 'P 1 21/c 1'
_symmetry_Int_Tables_number 14
_symmetry_space_group_name_Hall '-P 2ybc'
_symmetry_space_group_name_H-M 'P 1 21/c 1'
_cell_angle_alpha 90.0
_cell_angle_beta 96.103(7)
_cell_angle_gamma 90.0
_cell_formula_units_Z 4
_cell_length_a 4.7160(3)
_cell_length_b 27.833(2)
_cell_length_c 10.8881(7)
_cell_measurement_temperature 300
_cell_volume 1421.08(17)
_diffrn_ambient_temperature 300
_diffrn_detector 'Imaging Plate'
_diffrn_measurement_device_type Debye-Scherrer
_diffrn_source synchrotron
_pd_calc_method 'Rietveld Refinement'
_pd_char_colour 'light blue'
_pd_instr_location
;
SPring-8
;
_pd_meas_2theta_range_inc 0.01
_pd_meas_2theta_range_max 36.00
_pd_meas_2theta_range_min 1.90
_pd_meas_number_of_points 3411
_pd_meas_scan_method 0.01
_pd_proc_2theta_range_inc 0.01
_pd_proc_2theta_range_max 36.00
_pd_proc_2theta_range_min 1.90
_pd_proc_ls_profile_function 'split Pearson VII function'
_pd_proc_ls_prof_R_factor 0.0275
_pd_proc_ls_prof_wR_expected 0.0269
_pd_proc_ls_prof_wR_factor 0.0415
_refine_ls_extinction_method none
_refine_ls_goodness_of_fit_all 1.5416
_refine_ls_hydrogen_treatment noref
_refine_ls_number_constraints 0
_refine_ls_R_I_factor 0.0456
_refine_ls_structure_factor_coef Inet
_cod_data_source_file c0sc00272k.txt
_cod_data_source_block CPL-2
_cod_original_cell_volume 1421.1(2)
_cod_database_code 1515826

loop_
_symmetry_equiv_pos_site_id
_symmetry_equiv_pos_as_xyz
1 x,y,z
2 -x,y+1/2,-z+1/2
3 -x,-y,-z
4 x,-y+1/2,z+1/2

loop_
_atom_site_label
_atom_site_symmetry_multiplicity
_atom_site_occupancy
_atom_site_fract_x
_atom_site_fract_y
_atom_site_fract_z
_atom_site_thermal_displace_type
_atom_site_B_iso_or_equiv
_atom_site_type_symbol
Cu1 4 1.0 0.38898 0.18876 0.5792 Uiso 0.2 Cu
O1 4 1.0 0.5478 0.17082 0.75158 Uiso 0.242 O
O2 4 1.0 0.84697 0.19469 0.90949 Uiso 0.242 O
O3 4 1.0 1.18968 0.29247 0.94162 Uiso 0.242 O
O4 4 1.0 0.80318 0.30367 1.03272 Uiso 0.242 O
N1 4 1.0 0.4762 0.2534 0.6522 Uiso 0.242 N
N2 4 1.0 0.6895 0.3353 0.764 Uiso 0.242 N
N3 4 1.0 0.25998 0.12026 0.54083 Uiso 0.242 N
C1 4 1.0 0.6814 0.2008 0.8167 Uiso 0.242 C
C2 4 1.0 0.6404 0.2515 0.763 Uiso 0.242 C
C3 4 1.0 0.4154 0.2962 0.5978 Uiso 0.242 C
C4 4 1.0 0.5254 0.3368 0.6582 Uiso 0.242 C
C5 4 1.0 0.7511 0.2927 0.8193 Uiso 0.242 C
C6 4 1.0 0.9268 0.2966 0.9413 Uiso 0.242 C
C7 4 1.0 0.08577 0.10097 0.62469 Uiso 0.242 C
C8 4 1.0 0.29936 0.0956 0.43356 Uiso 0.242 C
C9 4 1.0 0.19071 0.04779 0.41519 Uiso 0.242 C
C10 4 1.0 -0.02683 0.0536 0.60641 Uiso 0.242 C
C11 4 1.0 0.03535 0.02677 0.50371 Uiso 0.242 C
H1 4 1.0 0.037 0.1194 0.6921 Uiso 1.612 H
H2 4 1.0 0.402 0.1095 0.3691 Uiso 1.612 H
H3 4 1.0 0.224 0.0291 0.3437 Uiso 1.612 H
H4 4 1.0 -0.148 0.0405 0.6614 Uiso 1.612 H
H5 4 1.0 0.301 0.298 0.52 Uiso 1.612 H
H6 4 1.0 0.481 0.37 0.622 Uiso 1.612 H

loop_
_diffrn_radiation_type
_diffrn_radiation_wavelength
synchrotron 0.80092
